data_7706941
loop_
_publ_author_name
'Vos\'ahlo, Petr'
'Schulz, Ji\<r\'i'
'C\'isa\<rov\'a, Ivana'
'\<St\<epni\<cka, Petr'

_publ_section_title
;
 Cyclopalladation of a ferrocene acylphosphine and the reactivity of the
 C-H activated products.
;
_journal_issue 18
_journal_name_full 'Dalton transactions (Cambridge, England : 2003)'
_journal_page_first 6232
_journal_page_last 6244
_journal_paper_doi 10.1039/d1dt00668a
_journal_volume 50
_journal_year 2021
_chemical_absolute_configuration ad
_chemical_formula_moiety 'C37 H30 Fe O3 P2 Pd'
_chemical_formula_sum 'C37 H30 Fe O3 P2 Pd'
_chemical_formula_weight 746.80
_space_group_crystal_system monoclinic
_space_group_IT_number 9
_space_group_name_Hall 'C -2yc'
_space_group_name_H-M_alt 'C 1 c 1'
_atom_sites_solution_hydrogens geom
_atom_sites_solution_primary direct
_atom_sites_solution_secondary difmap
_audit_creation_method SHELXL-2017/1
_audit_update_record
;
2021-02-17 deposited with the CCDC.	2021-03-23 downloaded from the CCDC.
;
_cell_angle_alpha 90
_cell_angle_beta 116.7030(10)
_cell_angle_gamma 90
_cell_formula_units_Z 4
_cell_length_a 8.9972(4)
_cell_length_b 38.2850(16)
_cell_length_c 9.9331(4)
_cell_measurement_reflns_used 9556
_cell_measurement_temperature 120(2)
_cell_measurement_theta_max 27.49
_cell_measurement_theta_min 3.00
_cell_volume 3056.6(2)
_computing_cell_refinement 'SAINT V8.40A (Bruker Nano, Inc., 2019)'
_computing_data_collection 'Bruker Instrument Service vV6.2.12'
_computing_data_reduction 'SAINT V8.40A (Bruker Nano, Inc., 2019)'
_computing_molecular_graphics 'PLATON (Spek, 2017)'
_computing_publication_material 'PLATON (Spek, 2017)'
_computing_structure_refinement 'SHELXL-2017/1 (Sheldrick, 2017)'
_computing_structure_solution 'SHELXT 2014/5 (Sheldrick, 2014)'
_diffrn_ambient_temperature 120(2)
_diffrn_measured_fraction_theta_full 0.997
_diffrn_measured_fraction_theta_max 0.998
_diffrn_measurement_device_type 'Bruker D8 VENTURE Kappa Duo with PHOTON 1000'
_diffrn_measurement_method '\f and \w scans'
_diffrn_radiation_monochromator 'Quazar Mo multilayer optic'
_diffrn_radiation_source 'I\mS micro-focus sealed tube'
_diffrn_radiation_type MoK\a
_diffrn_radiation_wavelength 0.71073
_diffrn_reflns_av_R_equivalents 0.0212
_diffrn_reflns_av_unetI/netI 0.0130
_diffrn_reflns_Laue_measured_fraction_full 0.997
_diffrn_reflns_Laue_measured_fraction_max 0.998
_diffrn_reflns_limit_h_max 11
_diffrn_reflns_limit_h_min -11
_diffrn_reflns_limit_k_max 49
_diffrn_reflns_limit_k_min -49
_diffrn_reflns_limit_l_max 12
_diffrn_reflns_limit_l_min -12
_diffrn_reflns_number 60869
_diffrn_reflns_point_group_measured_fraction_full 0.995
_diffrn_reflns_point_group_measured_fraction_max 0.988
_diffrn_reflns_theta_full 25.242
_diffrn_reflns_theta_max 27.503
_diffrn_reflns_theta_min 2.995
_exptl_absorpt_coefficient_mu 1.205
_exptl_absorpt_correction_T_max 0.77
_exptl_absorpt_correction_T_min 0.69
_exptl_absorpt_correction_type multi-scan
_exptl_absorpt_process_details 'SADABS-2016/2 - Bruker AXS'
_exptl_crystal_colour red
_exptl_crystal_density_diffrn 1.623
_exptl_crystal_description prism
_exptl_crystal_F_000 1512
_exptl_crystal_size_max 0.37
_exptl_crystal_size_mid 0.26
_exptl_crystal_size_min 0.23
_refine_diff_density_max 0.382
_refine_diff_density_min -0.346
_refine_diff_density_rms 0.048
_refine_ls_abs_structure_details
;
 Flack x determined using 3370 quotients [(I+)-(I-)]/[(I+)+(I-)]
 (Parsons, Flack and Wagner, Acta Cryst. B69 (2013) 249-259).
;
_refine_ls_abs_structure_Flack -0.003(3)
_refine_ls_extinction_method none
_refine_ls_goodness_of_fit_ref 1.115
_refine_ls_hydrogen_treatment constr
_refine_ls_matrix_type full
_refine_ls_number_parameters 397
_refine_ls_number_reflns 6933
_refine_ls_number_restraints 2
_refine_ls_restrained_S_all 1.114
_refine_ls_R_factor_all 0.0165
_refine_ls_R_factor_gt 0.0164
_refine_ls_shift/su_max 0.004
_refine_ls_shift/su_mean 0.000
_refine_ls_structure_factor_coef Fsqd
_refine_ls_weighting_details 'w=1/[\s^2^(Fo^2^)+(0.0184P)^2^+2.6772P] where P=(Fo^2^+2Fc^2^)/3'
_refine_ls_weighting_scheme calc
_refine_ls_wR_factor_gt 0.0410
_refine_ls_wR_factor_ref 0.0411
_reflns_Friedel_coverage 0.975
_reflns_Friedel_fraction_full 0.993
_reflns_Friedel_fraction_max 0.979
_reflns_number_gt 6911
_reflns_number_total 6933
_reflns_threshold_expression 'I > 2\s(I)'
_cod_data_source_file d1dt00668a3.cif
_cod_data_source_block pv474
_cod_depositor_comments 'Adding full bibliography for 7706929--7706948.cif.'
_cod_original_sg_symbol_H-M 'C c'
_cod_database_code 7706941
_shelx_shelxl_version_number 2017/1
_shelx_space_group_comment
;
The symmetry employed for this shelxl refinement is uniquely defined
by the following loop, which should always be used as a source of
symmetry information in preference to the above space-group names.
They are only intended as comments.
;
_shelx_estimated_absorpt_t_min 0.664
_shelx_estimated_absorpt_t_max 0.769

loop_
_space_group_symop_operation_xyz
'x, y, z'
'x, -y, z+1/2'
'x+1/2, y+1/2, z'
'x+1/2, -y+1/2, z+1/2'

loop_
_atom_site_label
_atom_site_type_symbol
_atom_site_fract_x
_atom_site_fract_y
_atom_site_fract_z
_atom_site_U_iso_or_equiv
_atom_site_adp_type
_atom_site_occupancy
_atom_site_site_symmetry_order
_atom_site_calc_flag
_atom_site_refinement_flags_posn
_atom_site_refinement_flags_adp
_atom_site_refinement_flags_occupancy
_atom_site_disorder_assembly
_atom_site_disorder_group
Pd1 Pd 0.49931(2) 0.60863(2) 0.50957(2) 0.01632(5) Uani 1 1 d . . . . .
Fe1 Fe 0.51252(4) 0.69136(2) 0.67918(4) 0.01992(8) Uani 1 1 d . . . . .
P1 P 0.61107(8) 0.64424(2) 0.39079(7) 0.01796(13) Uani 1 1 d . . . . .
P2 P 0.42479(8) 0.56877(2) 0.63875(7) 0.01861(13) Uani 1 1 d . . . . .
O1 O 0.8486(3) 0.69484(6) 0.5325(3) 0.0345(5) Uani 1 1 d . . . . .
O2 O 0.2127(3) 0.52894(6) 0.2279(2) 0.0284(4) Uani 1 1 d . . . . .
O3 O 0.3722(2) 0.57532(5) 0.3287(2) 0.0243(4) Uani 1 1 d . . . . .
C1 C 0.7182(3) 0.67049(7) 0.6732(3) 0.0218(5) Uani 1 1 d . . . . .
C2 C 0.6113(3) 0.64264(7) 0.6786(3) 0.0203(5) Uani 1 1 d . . . . .
C3 C 0.5998(4) 0.64816(8) 0.8157(3) 0.0269(6) Uani 1 1 d . . . . .
H3 H 0.539484 0.633822 0.852094 0.032 Uiso 1 1 calc R U . . .
C4 C 0.6928(4) 0.67857(8) 0.8901(3) 0.0290(6) Uani 1 1 d . . . . .
H4 H 0.704447 0.687696 0.983250 0.035 Uiso 1 1 calc R U . . .
C5 C 0.7646(3) 0.69275(7) 0.8014(3) 0.0260(6) Uani 1 1 d . . . . .
H5 H 0.831159 0.713203 0.822874 0.031 Uiso 1 1 calc R U . . .
C6 C 0.3673(4) 0.71964(9) 0.4881(4) 0.0342(7) Uani 1 1 d . . . . .
H6 H 0.384647 0.721774 0.400912 0.041 Uiso 1 1 calc R U . . .
C7 C 0.2710(4) 0.69399(10) 0.5135(4) 0.0390(8) Uani 1 1 d . . . . .
H7 H 0.211117 0.675859 0.445371 0.047 Uiso 1 1 calc R U . . .
C8 C 0.2776(4) 0.69951(10) 0.6568(5) 0.0398(8) Uani 1 1 d . . . . .
H8 H 0.224322 0.685789 0.702156 0.048 Uiso 1 1 calc R U . . .
C9 C 0.3790(4) 0.72947(8) 0.7206(4) 0.0335(7) Uani 1 1 d . . . . .
H9 H 0.405033 0.739429 0.816184 0.040 Uiso 1 1 calc R U . . .
C10 C 0.4339(4) 0.74175(8) 0.6162(3) 0.0294(6) Uani 1 1 d . . . . .
H10 H 0.503510 0.761434 0.629589 0.035 Uiso 1 1 calc R U . . .
C11 C 0.7491(3) 0.67516(7) 0.5439(3) 0.0228(5) Uani 1 1 d . . . . .
C12 C 0.7414(3) 0.62468(7) 0.3153(3) 0.0205(5) Uani 1 1 d . . . . .
C13 C 0.7238(4) 0.58908(8) 0.2829(4) 0.0262(6) Uani 1 1 d . . . . .
H13 H 0.647968 0.575605 0.303789 0.031 Uiso 1 1 calc R U . . .
C14 C 0.8174(4) 0.57314(8) 0.2197(4) 0.0315(6) Uani 1 1 d . . . . .
H14 H 0.805740 0.548822 0.198351 0.038 Uiso 1 1 calc R U . . .
C15 C 0.9269(4) 0.59275(9) 0.1883(3) 0.0293(6) Uani 1 1 d . . . . .
H15 H 0.989805 0.581986 0.144410 0.035 Uiso 1 1 calc R U . . .
C16 C 0.9448(4) 0.62817(9) 0.2209(4) 0.0312(6) Uani 1 1 d . . . . .
H16 H 1.020611 0.641535 0.199478 0.037 Uiso 1 1 calc R U . . .
C17 C 0.8531(4) 0.64431(8) 0.2844(4) 0.0282(6) Uani 1 1 d . . . . .
H17 H 0.866321 0.668579 0.306653 0.034 Uiso 1 1 calc R U . . .
C18 C 0.4765(3) 0.67348(7) 0.2437(3) 0.0221(5) Uani 1 1 d . . . . .
C19 C 0.5344(4) 0.70504(7) 0.2125(3) 0.0288(6) Uani 1 1 d . . . . .
H19 H 0.648665 0.711106 0.266343 0.035 Uiso 1 1 calc R U . . .
C20 C 0.4251(5) 0.72721(8) 0.1038(4) 0.0354(7) Uani 1 1 d . . . . .
H20 H 0.463286 0.748856 0.084237 0.042 Uiso 1 1 calc R U . . .
C21 C 0.2605(5) 0.71788(9) 0.0237(4) 0.0394(8) Uani 1 1 d . . . . .
H21 H 0.185756 0.733240 -0.051297 0.047 Uiso 1 1 calc R U . . .
C22 C 0.2021(4) 0.68653(10) 0.0504(4) 0.0381(7) Uani 1 1 d . . . . .
H22 H 0.088598 0.680194 -0.006807 0.046 Uiso 1 1 calc R U . . .
C23 C 0.3118(4) 0.66426(8) 0.1626(4) 0.0288(6) Uani 1 1 d . . . . .
H23 H 0.272806 0.642794 0.182874 0.035 Uiso 1 1 calc R U . . .
C24 C 0.2898(3) 0.54821(7) 0.3349(3) 0.0207(5) Uani 1 1 d . . . . .
C25 C 0.2865(4) 0.54022(8) 0.4846(3) 0.0252(5) Uani 1 1 d . . . . .
H25A H 0.319994 0.515616 0.512484 0.030 Uiso 1 1 calc R U . . .
H25B H 0.171246 0.542923 0.471228 0.030 Uiso 1 1 calc R U . . .
C26 C 0.5951(3) 0.54201(7) 0.7693(3) 0.0219(5) Uani 1 1 d . . . . .
C27 C 0.5619(4) 0.51259(8) 0.8340(4) 0.0303(6) Uani 1 1 d . . . . .
H27 H 0.450124 0.506165 0.807319 0.036 Uiso 1 1 calc R U . . .
C28 C 0.6922(4) 0.49266(8) 0.9375(4) 0.0330(7) Uani 1 1 d . . . . .
H28 H 0.669738 0.472991 0.983761 0.040 Uiso 1 1 calc R U . . .
C29 C 0.8548(4) 0.50151(8) 0.9731(4) 0.0315(6) Uani 1 1 d . . . . .
H29 H 0.943817 0.487881 1.044037 0.038 Uiso 1 1 calc R U . . .
C30 C 0.8883(4) 0.52995(8) 0.9064(4) 0.0294(6) Uani 1 1 d . . . . .
H30 H 1.000005 0.535531 0.929107 0.035 Uiso 1 1 calc R U . . .
C31 C 0.7581(3) 0.55055(7) 0.8054(3) 0.0235(5) Uani 1 1 d . . . . .
H31 H 0.781383 0.570500 0.761183 0.028 Uiso 1 1 calc R U . . .
C32 C 0.3035(4) 0.58129(8) 0.7350(3) 0.0224(5) Uani 1 1 d . . . . .
C33 C 0.1495(4) 0.59731(9) 0.6497(3) 0.0305(6) Uani 1 1 d . . . . .
H33 H 0.111043 0.600950 0.544758 0.037 Uiso 1 1 calc R U . . .
C34 C 0.0529(4) 0.60788(9) 0.7190(4) 0.0362(7) Uani 1 1 d . . . . .
H34 H -0.052024 0.618570 0.660951 0.043 Uiso 1 1 calc R U . . .
C35 C 0.1087(4) 0.60294(9) 0.8716(4) 0.0343(7) Uani 1 1 d . . . . .
H35 H 0.041756 0.610294 0.917912 0.041 Uiso 1 1 calc R U . . .
C36 C 0.2608(4) 0.58742(9) 0.9577(4) 0.0350(7) Uani 1 1 d . . . . .
H36 H 0.298169 0.583981 1.062663 0.042 Uiso 1 1 calc R U . . .
C37 C 0.3591(4) 0.57683(8) 0.8898(3) 0.0286(6) Uani 1 1 d . . . . .
H37 H 0.464630 0.566509 0.949037 0.034 Uiso 1 1 calc R U . . .

loop_
_atom_site_aniso_label
_atom_site_aniso_U_11
_atom_site_aniso_U_22
_atom_site_aniso_U_33
_atom_site_aniso_U_23
_atom_site_aniso_U_13
_atom_site_aniso_U_12
Pd1 0.01693(8) 0.01776(8) 0.01560(8) 0.00164(7) 0.00848(6) 0.00012(7)
Fe1 0.02030(17) 0.02229(17) 0.01868(18) -0.00008(14) 0.01011(14) 0.00166(13)
P1 0.0198(3) 0.0172(3) 0.0207(3) 0.0006(2) 0.0125(3) -0.0003(2)
P2 0.0183(3) 0.0216(3) 0.0173(3) 0.0032(2) 0.0092(2) -0.0006(2)
O1 0.0343(12) 0.0322(11) 0.0444(13) -0.0099(10) 0.0244(11) -0.0121(9)
O2 0.0261(10) 0.0302(10) 0.0229(10) -0.0024(8) 0.0059(8) -0.0036(8)
O3 0.0258(10) 0.0287(10) 0.0191(10) -0.0014(7) 0.0106(8) -0.0056(8)
C1 0.0183(12) 0.0222(12) 0.0225(13) -0.0019(10) 0.0070(10) 0.0010(9)
C2 0.0217(11) 0.0184(11) 0.0186(13) 0.0004(9) 0.0070(10) 0.0027(9)
C3 0.0343(15) 0.0255(13) 0.0185(13) 0.0021(10) 0.0098(11) 0.0002(11)
C4 0.0338(15) 0.0292(14) 0.0176(13) -0.0013(11) 0.0058(12) 0.0031(12)
C5 0.0213(13) 0.0263(13) 0.0245(14) -0.0054(11) 0.0049(11) -0.0002(10)
C6 0.0379(17) 0.0389(17) 0.0254(15) 0.0055(12) 0.0140(13) 0.0194(13)
C7 0.0202(14) 0.0428(18) 0.0394(19) -0.0072(15) 0.0003(13) 0.0064(13)
C8 0.0285(15) 0.0437(18) 0.057(2) 0.0056(16) 0.0282(16) 0.0058(13)
C9 0.0397(16) 0.0378(16) 0.0311(16) 0.0020(13) 0.0232(14) 0.0129(13)
C10 0.0335(15) 0.0262(13) 0.0315(15) 0.0042(11) 0.0172(13) 0.0085(11)
C11 0.0196(12) 0.0203(12) 0.0294(14) -0.0047(10) 0.0119(11) -0.0017(9)
C12 0.0193(11) 0.0246(12) 0.0201(12) 0.0008(10) 0.0110(10) 0.0022(9)
C13 0.0272(14) 0.0251(14) 0.0307(16) 0.0011(11) 0.0168(12) 0.0017(11)
C14 0.0345(15) 0.0300(14) 0.0332(16) -0.0037(12) 0.0181(14) 0.0064(12)
C15 0.0247(14) 0.0421(17) 0.0216(14) -0.0006(12) 0.0107(12) 0.0084(12)
C16 0.0246(13) 0.0427(17) 0.0313(16) 0.0040(13) 0.0171(12) 0.0025(12)
C17 0.0280(14) 0.0264(13) 0.0353(16) 0.0012(11) 0.0189(13) -0.0003(11)
C18 0.0293(13) 0.0222(12) 0.0229(13) 0.0018(10) 0.0190(12) 0.0054(10)
C19 0.0358(15) 0.0258(13) 0.0317(16) 0.0008(11) 0.0214(13) 0.0007(11)
C20 0.055(2) 0.0247(13) 0.0405(18) 0.0101(12) 0.0336(16) 0.0091(13)
C21 0.0486(19) 0.0391(18) 0.0379(18) 0.0192(14) 0.0259(16) 0.0219(15)
C22 0.0284(15) 0.0495(19) 0.0355(18) 0.0120(15) 0.0136(14) 0.0105(14)
C23 0.0300(14) 0.0296(14) 0.0318(16) 0.0071(12) 0.0183(13) 0.0037(12)
C24 0.0154(11) 0.0230(12) 0.0223(13) 0.0015(10) 0.0072(10) 0.0043(9)
C25 0.0252(13) 0.0274(13) 0.0233(14) -0.0013(11) 0.0112(11) -0.0076(10)
C26 0.0242(12) 0.0204(12) 0.0207(13) 0.0030(10) 0.0096(10) 0.0017(10)
C27 0.0293(14) 0.0290(14) 0.0333(16) 0.0069(12) 0.0149(13) -0.0016(11)
C28 0.0406(17) 0.0230(13) 0.0365(18) 0.0074(12) 0.0183(14) 0.0016(12)
C29 0.0326(15) 0.0263(14) 0.0298(15) 0.0012(11) 0.0090(13) 0.0082(11)
C30 0.0219(13) 0.0310(14) 0.0324(16) -0.0008(12) 0.0095(12) 0.0035(11)
C31 0.0235(13) 0.0235(12) 0.0225(13) 0.0005(10) 0.0094(11) 0.0003(10)
C32 0.0219(13) 0.0259(13) 0.0222(14) 0.0033(10) 0.0123(11) -0.0002(10)
C33 0.0259(14) 0.0432(17) 0.0230(14) 0.0067(13) 0.0115(12) 0.0067(13)
C34 0.0264(14) 0.0461(18) 0.0378(18) 0.0010(14) 0.0158(14) 0.0068(12)
C35 0.0325(16) 0.0440(18) 0.0362(19) -0.0053(14) 0.0241(15) -0.0031(13)
C36 0.0368(16) 0.0483(18) 0.0239(15) -0.0006(13) 0.0171(13) -0.0027(14)
C37 0.0255(13) 0.0377(15) 0.0218(14) 0.0035(11) 0.0099(11) 0.0009(11)

loop_
_atom_type_symbol
_atom_type_description
_atom_type_scat_dispersion_real
_atom_type_scat_dispersion_imag
_atom_type_scat_source
C C 0.0033 0.0016 'International Tables Vol C Tables 4.2.6.8 and 6.1.1.4'
H H 0.0000 0.0000 'International Tables Vol C Tables 4.2.6.8 and 6.1.1.4'
Fe Fe 0.3463 0.8444 'International Tables Vol C Tables 4.2.6.8 and 6.1.1.4'
O O 0.0106 0.0060 'International Tables Vol C Tables 4.2.6.8 and 6.1.1.4'
P P 0.1023 0.0942 'International Tables Vol C Tables 4.2.6.8 and 6.1.1.4'
Pd Pd -0.9988 1.0072 'International Tables Vol C Tables 4.2.6.8 and 6.1.1.4'

loop_
_geom_angle_atom_site_label_1
_geom_angle_atom_site_label_2
_geom_angle_atom_site_label_3
_geom_angle
_geom_angle_site_symmetry_1
_geom_angle_site_symmetry_3
_geom_angle_publ_flag
C2 Pd1 O3 176.80(10) . . ?
C2 Pd1 P2 97.34(8) . . ?
O3 Pd1 P2 83.63(6) . . ?
C2 Pd1 P1 82.76(8) . . ?
O3 Pd1 P1 96.74(6) . . ?
P2 Pd1 P1 171.43(2) . . ?
C5 Fe1 C1 41.05(11) . . ?
C5 Fe1 C9 117.33(13) . . ?
C1 Fe1 C9 155.11(13) . . ?
C5 Fe1 C8 151.61(14) . . ?
C1 Fe1 C8 164.12(13) . . ?
C9 Fe1 C8 40.73(14) . . ?
C5 Fe1 C4 40.48(13) . . ?
C1 Fe1 C4 67.96(12) . . ?
C9 Fe1 C4 103.38(13) . . ?
C8 Fe1 C4 116.84(15) . . ?
C5 Fe1 C10 107.21(12) . . ?
C1 Fe1 C10 123.48(12) . . ?
C9 Fe1 C10 40.38(12) . . ?
C8 Fe1 C10 68.06(13) . . ?
C4 Fe1 C10 122.79(13) . . ?
C5 Fe1 C7 165.80(15) . . ?
C1 Fe1 C7 129.95(13) . . ?
C9 Fe1 C7 67.72(14) . . ?
C8 Fe1 C7 40.30(16) . . ?
C4 Fe1 C7 153.61(15) . . ?
C10 Fe1 C7 67.33(14) . . ?
C5 Fe1 C3 68.61(12) . . ?
C1 Fe1 C3 67.79(12) . . ?
C9 Fe1 C3 121.69(13) . . ?
C8 Fe1 C3 105.28(14) . . ?
C4 Fe1 C3 40.75(12) . . ?
C10 Fe1 C3 158.94(12) . . ?
C7 Fe1 C3 121.33(14) . . ?
C5 Fe1 C6 127.59(14) . . ?
C1 Fe1 C6 112.74(12) . . ?
C9 Fe1 C6 67.92(13) . . ?
C8 Fe1 C6 67.91(15) . . ?
C4 Fe1 C6 161.55(14) . . ?
C10 Fe1 C6 40.28(13) . . ?
C7 Fe1 C6 39.92(15) . . ?
C3 Fe1 C6 157.66(13) . . ?
C5 Fe1 C2 70.14(11) . . ?
C1 Fe1 C2 41.42(11) . . ?
C9 Fe1 C2 159.40(12) . . ?
C8 Fe1 C2 124.14(13) . . ?
C4 Fe1 C2 69.14(11) . . ?
C10 Fe1 C2 159.47(11) . . ?
C7 Fe1 C2 110.06(13) . . ?
C3 Fe1 C2 40.49(11) . . ?
C6 Fe1 C2 124.51(12) . . ?
C18 P1 C12 104.14(12) . . ?
C18 P1 C11 102.84(13) . . ?
C12 P1 C11 106.18(12) . . ?
C18 P1 Pd1 119.48(9) . . ?
C12 P1 Pd1 118.59(9) . . ?
C11 P1 Pd1 103.81(9) . . ?
C32 P2 C26 106.75(13) . . ?
C32 P2 C25 104.76(13) . . ?
C26 P2 C25 107.34(13) . . ?
C32 P2 Pd1 121.33(10) . . ?
C26 P2 Pd1 114.37(9) . . ?
C25 P2 Pd1 100.91(9) . . ?
C24 O3 Pd1 123.78(17) . . ?
C5 C1 C11 128.5(3) . . ?
C5 C1 C2 109.8(2) . . ?
C11 C1 C2 121.3(2) . . ?
C5 C1 Fe1 69.32(15) . . ?
C11 C1 Fe1 121.17(19) . . ?
C2 C1 Fe1 70.28(15) . . ?
C3 C2 C1 105.0(2) . . ?
C3 C2 Pd1 132.2(2) . . ?
C1 C2 Pd1 122.6(2) . . ?
C3 C2 Fe1 69.39(16) . . ?
C1 C2 Fe1 68.30(14) . . ?
Pd1 C2 Fe1 122.29(13) . . ?
C2 C3 C4 109.7(3) . . ?
C2 C3 Fe1 70.11(15) . . ?
C4 C3 Fe1 69.37(17) . . ?
C2 C3 H3 125.2 . . ?
C4 C3 H3 125.2 . . ?
Fe1 C3 H3 127.0 . . ?
C5 C4 C3 108.4(3) . . ?
C5 C4 Fe1 69.21(17) . . ?
C3 C4 Fe1 69.88(17) . . ?
C5 C4 H4 125.8 . . ?
C3 C4 H4 125.8 . . ?
Fe1 C4 H4 126.7 . . ?
C4 C5 C1 107.1(3) . . ?
C4 C5 Fe1 70.31(17) . . ?
C1 C5 Fe1 69.63(15) . . ?
C4 C5 H5 126.5 . . ?
C1 C5 H5 126.5 . . ?
Fe1 C5 H5 125.2 . . ?
C7 C6 C10 107.6(3) . . ?
C7 C6 Fe1 69.79(19) . . ?
C10 C6 Fe1 69.52(17) . . ?
C7 C6 H6 126.2 . . ?
C10 C6 H6 126.2 . . ?
Fe1 C6 H6 126.1 . . ?
C6 C7 C8 109.0(3) . . ?
C6 C7 Fe1 70.29(18) . . ?
C8 C7 Fe1 69.54(19) . . ?
C6 C7 H7 125.5 . . ?
C8 C7 H7 125.5 . . ?
Fe1 C7 H7 126.3 . . ?
C7 C8 C9 107.3(3) . . ?
C7 C8 Fe1 70.16(18) . . ?
C9 C8 Fe1 69.57(17) . . ?
C7 C8 H8 126.4 . . ?
C9 C8 H8 126.4 . . ?
Fe1 C8 H8 125.5 . . ?
C10 C9 C8 107.9(3) . . ?
C10 C9 Fe1 70.09(16) . . ?
C8 C9 Fe1 69.70(17) . . ?
C10 C9 H9 126.1 . . ?
C8 C9 H9 126.1 . . ?
Fe1 C9 H9 125.7 . . ?
C9 C10 C6 108.3(3) . . ?
C9 C10 Fe1 69.52(17) . . ?
C6 C10 Fe1 70.20(17) . . ?
C9 C10 H10 125.9 . . ?
C6 C10 H10 125.9 . . ?
Fe1 C10 H10 126.0 . . ?
O1 C11 C1 127.3(3) . . ?
O1 C11 P1 124.1(2) . . ?
C1 C11 P1 108.63(19) . . ?
C13 C12 C17 119.6(2) . . ?
C13 C12 P1 118.2(2) . . ?
C17 C12 P1 122.1(2) . . ?
C12 C13 C14 120.2(3) . . ?
C12 C13 H13 119.9 . . ?
C14 C13 H13 119.9 . . ?
C15 C14 C13 119.9(3) . . ?
C15 C14 H14 120.0 . . ?
C13 C14 H14 120.0 . . ?
C14 C15 C16 119.9(3) . . ?
C14 C15 H15 120.0 . . ?
C16 C15 H15 120.0 . . ?
C15 C16 C17 120.7(3) . . ?
C15 C16 H16 119.6 . . ?
C17 C16 H16 119.6 . . ?
C16 C17 C12 119.6(3) . . ?
C16 C17 H17 120.2 . . ?
C12 C17 H17 120.2 . . ?
C23 C18 C19 120.0(3) . . ?
C23 C18 P1 117.9(2) . . ?
C19 C18 P1 122.1(2) . . ?
C20 C19 C18 119.9(3) . . ?
C20 C19 H19 120.1 . . ?
C18 C19 H19 120.1 . . ?
C21 C20 C19 119.8(3) . . ?
C21 C20 H20 120.1 . . ?
C19 C20 H20 120.1 . . ?
C20 C21 C22 121.1(3) . . ?
C20 C21 H21 119.4 . . ?
C22 C21 H21 119.4 . . ?
C21 C22 C23 119.3(3) . . ?
C21 C22 H22 120.4 . . ?
C23 C22 H22 120.4 . . ?
C18 C23 C22 119.9(3) . . ?
C18 C23 H23 120.0 . . ?
C22 C23 H23 120.0 . . ?
O2 C24 O3 123.8(3) . . ?
O2 C24 C25 118.2(2) . . ?
O3 C24 C25 117.9(2) . . ?
C24 C25 P2 112.90(19) . . ?
C24 C25 H25A 109.0 . . ?
P2 C25 H25A 109.0 . . ?
C24 C25 H25B 109.0 . . ?
P2 C25 H25B 109.0 . . ?
H25A C25 H25B 107.8 . . ?
C31 C26 C27 119.6(3) . . ?
C31 C26 P2 120.5(2) . . ?
C27 C26 P2 119.9(2) . . ?
C28 C27 C26 120.0(3) . . ?
C28 C27 H27 120.0 . . ?
C26 C27 H27 120.0 . . ?
C29 C28 C27 119.9(3) . . ?
C29 C28 H28 120.1 . . ?
C27 C28 H28 120.1 . . ?
C30 C29 C28 120.4(3) . . ?
C30 C29 H29 119.8 . . ?
C28 C29 H29 119.8 . . ?
C29 C30 C31 119.9(3) . . ?
C29 C30 H30 120.0 . . ?
C31 C30 H30 120.0 . . ?
C26 C31 C30 120.2(3) . . ?
C26 C31 H31 119.9 . . ?
C30 C31 H31 119.9 . . ?
C37 C32 C33 119.1(3) . . ?
C37 C32 P2 123.1(2) . . ?
C33 C32 P2 117.7(2) . . ?
C34 C33 C32 119.8(3) . . ?
C34 C33 H33 120.1 . . ?
C32 C33 H33 120.1 . . ?
C35 C34 C33 120.3(3) . . ?
C35 C34 H34 119.8 . . ?
C33 C34 H34 119.8 . . ?
C34 C35 C36 120.6(3) . . ?
C34 C35 H35 119.7 . . ?
C36 C35 H35 119.7 . . ?
C35 C36 C37 119.6(3) . . ?
C35 C36 H36 120.2 . . ?
C37 C36 H36 120.2 . . ?
C36 C37 C32 120.4(3) . . ?
C36 C37 H37 119.8 . . ?
C32 C37 H37 119.8 . . ?

loop_
_geom_bond_atom_site_label_1
_geom_bond_atom_site_label_2
_geom_bond_distance
_geom_bond_site_symmetry_2
_geom_bond_publ_flag
Pd1 C2 2.002(3) . ?
Pd1 O3 2.077(2) . ?
Pd1 P2 2.2800(6) . ?
Pd1 P1 2.3082(6) . ?
Fe1 C5 2.036(3) . ?
Fe1 C1 2.040(3) . ?
Fe1 C9 2.046(3) . ?
Fe1 C8 2.048(3) . ?
Fe1 C4 2.051(3) . ?
Fe1 C10 2.053(3) . ?
Fe1 C7 2.056(3) . ?
Fe1 C3 2.058(3) . ?
Fe1 C6 2.062(3) . ?
Fe1 C2 2.067(3) . ?
P1 C18 1.807(3) . ?
P1 C12 1.813(3) . ?
P1 C11 1.887(3) . ?
P2 C32 1.809(3) . ?
P2 C26 1.815(3) . ?
P2 C25 1.837(3) . ?
O1 C11 1.214(3) . ?
O2 C24 1.222(3) . ?
O3 C24 1.293(3) . ?
C1 C5 1.429(4) . ?
C1 C11 1.443(4) . ?
C1 C2 1.453(4) . ?
C2 C3 1.427(4) . ?
C3 C4 1.430(4) . ?
C3 H3 0.9500 . ?
C4 C5 1.414(4) . ?
C4 H4 0.9500 . ?
C5 H5 0.9500 . ?
C6 C7 1.406(5) . ?
C6 C10 1.417(5) . ?
C6 H6 0.9500 . ?
C7 C8 1.413(6) . ?
C7 H7 0.9500 . ?
C8 C9 1.425(5) . ?
C8 H8 0.9500 . ?
C9 C10 1.415(4) . ?
C9 H9 0.9500 . ?
C10 H10 0.9500 . ?
C12 C13 1.393(4) . ?
C12 C17 1.395(4) . ?
C13 C14 1.396(4) . ?
C13 H13 0.9500 . ?
C14 C15 1.381(5) . ?
C14 H14 0.9500 . ?
C15 C16 1.386(5) . ?
C15 H15 0.9500 . ?
C16 C17 1.389(4) . ?
C16 H16 0.9500 . ?
C17 H17 0.9500 . ?
C18 C23 1.378(4) . ?
C18 C19 1.404(4) . ?
C19 C20 1.378(4) . ?
C19 H19 0.9500 . ?
C20 C21 1.377(5) . ?
C20 H20 0.9500 . ?
C21 C22 1.383(5) . ?
C21 H21 0.9500 . ?
C22 C23 1.398(4) . ?
C22 H22 0.9500 . ?
C23 H23 0.9500 . ?
C24 C25 1.531(4) . ?
C25 H25A 0.9900 . ?
C25 H25B 0.9900 . ?
C26 C31 1.383(4) . ?
C26 C27 1.394(4) . ?
C27 C28 1.389(4) . ?
C27 H27 0.9500 . ?
C28 C29 1.384(5) . ?
C28 H28 0.9500 . ?
C29 C30 1.377(5) . ?
C29 H29 0.9500 . ?
C30 C31 1.395(4) . ?
C30 H30 0.9500 . ?
C31 H31 0.9500 . ?
C32 C37 1.397(4) . ?
C32 C33 1.400(4) . ?
C33 C34 1.388(4) . ?
C33 H33 0.9500 . ?
C34 C35 1.379(5) . ?
C34 H34 0.9500 . ?
C35 C36 1.380(5) . ?
C35 H35 0.9500 . ?
C36 C37 1.392(4) . ?
C36 H36 0.9500 . ?
C37 H37 0.9500 . ?
